data_7202827
loop_
_publ_author_name
'Stephenson, Maria D.'
'Hardie, Michaele J.'

_publ_section_title
;
 Network structures with 2,2?-bipyridine-3,3?diol: a discrete Co(III)
 complex that forms a porous 3-D hydrogen bonded network, and Cu(ii)
 coordination chains
;
_journal_issue 6
_journal_name_full CrystEngComm
_journal_page_first 496
_journal_paper_doi 10.1039/b702509m
_journal_volume 9
_journal_year 2007
_chemical_formula_sum 'C36 H25 Br2 Co N6 O6'
_chemical_formula_weight 856.37
_chemical_name_common
;tris(2,2'-bipyridine-3,3-diol-H)cobalt(iii) 1,2-
dibromobenzene clathrate
;
_chemical_name_systematic
;
?
;
_space_group_IT_number 163
_symmetry_cell_setting trigonal
_symmetry_space_group_name_Hall '-P 3 2c'
_symmetry_space_group_name_H-M 'P -3 1 c'
_atom_sites_solution_hydrogens geom
_atom_sites_solution_primary direct
_atom_sites_solution_secondary difmap
_audit_creation_method SHELXL-97
_cell_angle_alpha 90.00
_cell_angle_beta 90.00
_cell_angle_gamma 120.00
_cell_formula_units_Z 2
_cell_length_a 14.2706(5)
_cell_length_b 14.2706(5)
_cell_length_c 9.4516(4)
_cell_measurement_temperature 150(2)
_cell_volume 1666.94(11)
_computing_cell_refinement 'SAINT (Bruker)'
_computing_data_collection 'Apex2 (Bruker-Nonius)'
_computing_data_reduction 'SAINT (Bruker)'
_computing_molecular_graphics 'X-Seed (Barbour)'
_computing_structure_refinement 'SHELXL-97 (Sheldrick, 1997)'
_computing_structure_solution 'SHELXS-97 (Sheldrick, 1990)'
_diffrn_ambient_temperature 150(2)
_diffrn_measured_fraction_theta_full 0.998
_diffrn_measured_fraction_theta_max 0.998
_diffrn_measurement_device_type CCD
_diffrn_measurement_method 'phi and omega scans'
_diffrn_radiation_monochromator graphite
_diffrn_radiation_source 'rotating anode'
_diffrn_radiation_type MoK\a
_diffrn_radiation_wavelength 0.71073
_diffrn_reflns_av_R_equivalents 0.0673
_diffrn_reflns_av_sigmaI/netI 0.0310
_diffrn_reflns_limit_h_max 18
_diffrn_reflns_limit_h_min -18
_diffrn_reflns_limit_k_max 18
_diffrn_reflns_limit_k_min -18
_diffrn_reflns_limit_l_max 12
_diffrn_reflns_limit_l_min -12
_diffrn_reflns_number 25702
_diffrn_reflns_theta_full 27.20
_diffrn_reflns_theta_max 27.20
_diffrn_reflns_theta_min 2.71
_exptl_absorpt_coefficient_mu 2.970
_exptl_absorpt_correction_T_max 0.7759
_exptl_absorpt_correction_T_min 0.5123
_exptl_absorpt_correction_type multi-scan
_exptl_absorpt_process_details SADABS
_exptl_crystal_colour 'dark red'
_exptl_crystal_density_diffrn 1.706
_exptl_crystal_density_method 'not measured'
_exptl_crystal_description prism
_exptl_crystal_F_000 856
_exptl_crystal_size_max 0.26
_exptl_crystal_size_mid 0.13
_exptl_crystal_size_min 0.09
_refine_diff_density_max 0.802
_refine_diff_density_min -0.695
_refine_diff_density_rms 0.088
_refine_ls_extinction_method none
_refine_ls_goodness_of_fit_ref 1.054
_refine_ls_hydrogen_treatment mixed
_refine_ls_matrix_type full
_refine_ls_number_parameters 95
_refine_ls_number_reflns 1245
_refine_ls_number_restraints 0
_refine_ls_restrained_S_all 1.054
_refine_ls_R_factor_all 0.0694
_refine_ls_R_factor_gt 0.0495
_refine_ls_shift/su_max 0.000
_refine_ls_shift/su_mean 0.000
_refine_ls_structure_factor_coef Fsqd
_refine_ls_weighting_details 'calc w=1/[\s^2^(Fo^2^)+(0.0585P)^2^+3.9865P] where P=(Fo^2^+2Fc^2^)/3'
_refine_ls_weighting_scheme calc
_refine_ls_wR_factor_gt 0.1250
_refine_ls_wR_factor_ref 0.1378
_reflns_number_gt 977
_reflns_number_total 1245
_reflns_threshold_expression >2sigma(I)
_cod_data_source_file b702509m.txt
_cod_data_source_block 2
_cod_depositor_comments
;
The following automatic conversions were performed:
'_symmetry_cell_setting' value 'Trigonal' changed to 'trigonal' according
to '/home/saulius/struct/CIF-dictionaries/cif_core.dic' dictionary named
'cif_core.dic' version 2.4.1 from
2010-06-29.

'_exptl_absorpt_correction_type' value 'multiscan' changed to
'multi-scan' according to
'/home/saulius/struct/CIF-dictionaries/cif_core.dic' dictionary named
'cif_core.dic' version 2.4.1 from 2010-06-29.

Automatic conversion script
Id: cif_fix_enum 1527 2010-12-29 10:47:43Z saulius 
;
_cod_original_sg_symbol_H-M P-31c
_cod_database_code 7202827

loop_
_symmetry_equiv_pos_as_xyz
'x, y, z'
'-y, x-y, z'
'-x+y, -x, z'
'-y, -x, -z+1/2'
'-x+y, y, -z+1/2'
'x, x-y, -z+1/2'
'-x, -y, -z'
'y, -x+y, -z'
'x-y, x, -z'
'y, x, z-1/2'
'x-y, -y, z-1/2'
'-x, -x+y, z-1/2'

loop_
_atom_site_label
_atom_site_type_symbol
_atom_site_fract_x
_atom_site_fract_y
_atom_site_fract_z
_atom_site_U_iso_or_equiv
_atom_site_adp_type
_atom_site_occupancy
_atom_site_symmetry_multiplicity
_atom_site_calc_flag
_atom_site_refinement_flags
_atom_site_disorder_assembly
_atom_site_disorder_group
Co1 Co 0.3333 0.6667 0.2500 0.0152(3) Uani 1 6 d S . .
N1 N 0.44762(19) 0.66337(19) 0.3572(2) 0.0164(5) Uani 1 1 d . . .
O1 O 0.60634(19) 0.5273(2) 0.3286(2) 0.0305(6) Uani 1 1 d . . .
C4 C 0.6218(3) 0.6628(3) 0.4840(3) 0.0260(7) Uani 1 1 d . . .
H4 H 0.6825 0.6644 0.5277 0.031 Uiso 1 1 calc R . .
C6 C 0.4992(2) 0.7309(2) 0.4655(3) 0.0211(6) Uani 1 1 d . . .
H6 H 0.4758 0.7790 0.4972 0.025 Uiso 1 1 calc R . .
C3 C 0.5691(2) 0.5905(2) 0.3710(3) 0.0211(6) Uani 1 1 d . . .
C5 C 0.5864(3) 0.7311(3) 0.5317(3) 0.0254(7) Uani 1 1 d . . .
H5 H 0.6214 0.7781 0.6093 0.030 Uiso 1 1 calc R . .
C2 C 0.4779(2) 0.5916(2) 0.3088(3) 0.0176(6) Uani 1 1 d . . .
Br2 Br 0.8362(3) 0.8237(4) 0.7691(6) 0.0863(13) Uani 0.18 1 d P . .
Br3 Br 0.9032(5) 0.8063(9) 0.7500 0.103(6) Uani 0.14 2 d SP . .
C7 C 0.9699(7) 0.9397(15) 0.7500 0.225(11) Uiso 1 2 d S . .
Br1 Br 0.9226(18) 0.8207(8) 0.6690(14) 0.097(5) Uani 0.09 1 d P . .
C8 C 0.844(3) 0.9222(13) 0.7500 0.305(15) Uiso 1 2 d S . .
H(1) H 0.543(3) 0.457(3) 0.2500 0.08(2) Uiso 1 2 d S . .

loop_
_atom_site_aniso_label
_atom_site_aniso_U_11
_atom_site_aniso_U_22
_atom_site_aniso_U_33
_atom_site_aniso_U_23
_atom_site_aniso_U_13
_atom_site_aniso_U_12
Co1 0.0139(3) 0.0139(3) 0.0177(5) 0.000 0.000 0.00696(16)
N1 0.0153(11) 0.0147(11) 0.0188(11) -0.0001(10) 0.0011(9) 0.0072(10)
O1 0.0314(13) 0.0424(14) 0.0312(13) -0.0101(11) -0.0092(10) 0.0287(12)
C4 0.0236(16) 0.0320(17) 0.0266(16) -0.0021(14) -0.0075(13) 0.0172(14)
C6 0.0200(14) 0.0187(14) 0.0243(16) -0.0022(12) -0.0027(12) 0.0095(12)
C3 0.0191(14) 0.0248(15) 0.0223(14) 0.0000(12) -0.0001(12) 0.0130(13)
C5 0.0242(16) 0.0240(16) 0.0247(16) -0.0058(13) -0.0069(13) 0.0096(13)
C2 0.0169(14) 0.0160(13) 0.0197(14) 0.0009(12) 0.0008(11) 0.0081(11)
Br2 0.0416(17) 0.078(2) 0.112(4) 0.014(2) -0.001(2) 0.0092(16)
Br3 0.132(13) 0.030(4) 0.113(13) 0.000 -0.009(14) 0.0152(19)
Br1 0.125(12) 0.031(4) 0.113(11) -0.038(6) -0.050(10) 0.023(6)

loop_
_atom_type_symbol
_atom_type_description
_atom_type_scat_dispersion_real
_atom_type_scat_dispersion_imag
_atom_type_scat_source
C C 0.0033 0.0016 'International Tables Vol C Tables 4.2.6.8 and 6.1.1.4'
H H 0.0000 0.0000 'International Tables Vol C Tables 4.2.6.8 and 6.1.1.4'
N N 0.0061 0.0033 'International Tables Vol C Tables 4.2.6.8 and 6.1.1.4'
O O 0.0106 0.0060 'International Tables Vol C Tables 4.2.6.8 and 6.1.1.4'
Co Co 0.3494 0.9721 'International Tables Vol C Tables 4.2.6.8 and 6.1.1.4'
Br Br -0.2901 2.4595 'International Tables Vol C Tables 4.2.6.8 and 6.1.1.4'

loop_
_geom_angle_atom_site_label_1
_geom_angle_atom_site_label_2
_geom_angle_atom_site_label_3
_geom_angle
_geom_angle_site_symmetry_1
_geom_angle_site_symmetry_3
_geom_angle_publ_flag
N1 Co1 N1 86.57(14) 5 2_665 ?
N1 Co1 N1 95.23(9) 5 6_565 ?
N1 Co1 N1 83.00(14) 2_665 6_565 ?
N1 Co1 N1 83.00(14) 5 3_565 ?
N1 Co1 N1 95.23(9) 2_665 3_565 ?
N1 Co1 N1 177.59(14) 6_565 3_565 ?
N1 Co1 N1 95.23(9) 5 4_665 ?
N1 Co1 N1 177.59(14) 2_665 4_665 ?
N1 Co1 N1 95.23(9) 6_565 4_665 ?
N1 Co1 N1 86.57(14) 3_565 4_665 ?
N1 Co1 N1 177.59(14) 5 . ?
N1 Co1 N1 95.23(9) 2_665 . ?
N1 Co1 N1 86.57(14) 6_565 . ?
N1 Co1 N1 95.23(9) 3_565 . ?
N1 Co1 N1 83.00(14) 4_665 . ?
C6 N1 C2 121.6(2) . . ?
C6 N1 Co1 123.1(2) . . ?
C2 N1 Co1 115.18(19) . . ?
C5 C4 C3 120.9(3) . . ?
N1 C6 C5 120.9(3) . . ?
O1 C3 C4 118.7(3) . . ?
O1 C3 C2 124.1(3) . . ?
C4 C3 C2 117.2(3) . . ?
C4 C5 C6 119.6(3) . . ?
N1 C2 C3 119.8(3) . . ?
N1 C2 C2 113.09(16) . 4_665 ?
C3 C2 C2 127.14(17) . 4_665 ?
Br1 Br2 Br3 43.0(11) 5_656 . ?
Br1 Br2 C8 117.6(14) 5_656 . ?
Br3 Br2 C8 124.5(15) . . ?
Br1 Br2 Br1 69.9(12) 5_656 . ?
Br3 Br2 Br1 29.0(7) . . ?
C8 Br2 Br1 106.5(11) . . ?
Br1 Br2 C7 65.1(6) 5_656 . ?
Br3 Br2 C7 63.7(7) . . ?
C8 Br2 C7 62.2(15) . . ?
Br1 Br2 C7 58.7(5) . . ?
Br1 Br2 Br2 42.4(10) 5_656 5_656 ?
Br3 Br2 Br2 11.1(6) . 5_656 ?
C8 Br2 Br2 113.7(14) . 5_656 ?
Br1 Br2 Br2 27.5(6) . 5_656 ?
C7 Br2 Br2 52.6(4) . 5_656 ?
Br1 Br2 Br2 121.2(8) 5_656 6_566 ?
Br3 Br2 Br2 128.5(6) . 6_566 ?
C8 Br2 Br2 4.3(14) . 6_566 ?
Br1 Br2 Br2 109.6(5) . 6_566 ?
C7 Br2 Br2 66.5(4) . 6_566 ?
Br2 Br2 Br2 117.83(15) 5_656 6_566 ?
Br1 Br3 Br1 155(3) 5_656 . ?
Br1 Br3 Br2 108.8(17) 5_656 5_656 ?
Br1 Br3 Br2 66.0(16) . 5_656 ?
Br1 Br3 Br2 66.0(16) 5_656 . ?
Br1 Br3 Br2 108.8(17) . . ?
Br2 Br3 Br2 157.9(12) 5_656 . ?
Br1 Br3 C7 77.3(13) 5_656 . ?
Br1 Br3 C7 77.3(13) . . ?
Br2 Br3 C7 78.9(6) 5_656 . ?
Br2 Br3 C7 78.9(6) . . ?
Br1 Br3 C8 91.3(16) 5_656 2_765 ?
Br1 Br3 C8 72.0(15) . 2_765 ?
Br2 Br3 C8 30.8(9) 5_656 2_765 ?
Br2 Br3 C8 127.5(12) . 2_765 ?
C7 Br3 C8 49.3(9) . 2_765 ?
Br1 Br3 C8 72.0(15) 5_656 . ?
Br1 Br3 C8 91.3(16) . . ?
Br2 Br3 C8 127.5(12) 5_656 . ?
Br2 Br3 C8 30.8(9) . . ?
C7 Br3 C8 49.3(9) . . ?
C8 Br3 C8 98.6(17) 2_765 . ?
C7 C7 C7 60.000(5) 2_765 3_675 ?
C7 C7 Br3 150.000(2) 2_765 . ?
C7 C7 Br3 150.000(8) 3_675 . ?
C7 C7 Br1 135.3(8) 2_765 . ?
C7 C7 Br1 144.7(7) 3_675 . ?
Br3 C7 Br1 28.1(6) . . ?
C7 C7 Br1 144.7(7) 2_765 5_656 ?
C7 C7 Br1 135.3(8) 3_675 5_656 ?
Br3 C7 Br1 28.1(6) . 5_656 ?
Br1 C7 Br1 56.2(12) . 5_656 ?
C7 C7 C8 67.4(7) 2_765 2_765 ?
C7 C7 C8 127.4(7) 3_675 2_765 ?
Br3 C7 C8 82.6(7) . 2_765 ?
Br1 C7 C8 77.4(10) . 2_765 ?
Br1 C7 C8 89.5(11) 5_656 2_765 ?
C7 C7 C8 127.4(7) 2_765 . ?
C7 C7 C8 67.4(7) 3_675 . ?
Br3 C7 C8 82.6(7) . . ?
Br1 C7 C8 89.5(11) . . ?
Br1 C7 C8 77.4(10) 5_656 . ?
C8 C7 C8 165.2(15) 2_765 . ?
C7 C7 Br2 112.9(4) 2_765 5_656 ?
C7 C7 Br2 171.0(4) 3_675 5_656 ?
Br3 C7 Br2 37.4(4) . 5_656 ?
Br1 C7 Br2 35.9(8) . 5_656 ?
Br1 C7 Br2 53.7(9) 5_656 5_656 ?
C8 C7 Br2 45.9(5) 2_765 5_656 ?
C8 C7 Br2 119.4(11) . 5_656 ?
C7 C7 Br2 171.0(4) 2_765 . ?
C7 C7 Br2 112.9(4) 3_675 . ?
Br3 C7 Br2 37.4(4) . . ?
Br1 C7 Br2 53.7(9) . . ?
Br1 C7 Br2 35.9(8) 5_656 . ?
C8 C7 Br2 119.4(11) 2_765 . ?
C8 C7 Br2 45.9(5) . . ?
Br2 C7 Br2 74.7(8) 5_656 . ?
Br3 Br1 Br2 71.0(13) . 5_656 ?
Br3 Br1 Br1 12.7(13) . 5_656 ?
Br2 Br1 Br1 70.0(13) 5_656 5_656 ?
Br3 Br1 Br2 42.2(12) . . ?
Br2 Br1 Br2 110.0(11) 5_656 . ?
Br1 Br1 Br2 40.1(12) 5_656 . ?
Br3 Br1 C7 74.6(13) . . ?
Br2 Br1 C7 79.0(6) 5_656 . ?
Br1 Br1 C7 61.9(6) 5_656 . ?
Br2 Br1 C7 67.6(6) . . ?
Br3 Br1 C8 86.5(14) . 2_765 ?
Br2 Br1 C8 35.3(9) 5_656 2_765 ?
Br1 Br1 C8 78.6(12) 5_656 2_765 ?
Br2 Br1 C8 109.5(8) . 2_765 ?
C7 Br1 C8 51.6(10) . 2_765 ?
Br3 Br1 C8 68.8(15) . . ?
Br2 Br1 C8 117.5(9) 5_656 . ?
Br1 Br1 C8 60.6(13) 5_656 . ?
Br2 Br1 C8 33.7(6) . . ?
C7 Br1 C8 45.5(9) . . ?
C8 Br1 C8 96.8(16) 2_765 . ?
Br2 C8 Br2 171(3) . 6_566 ?
Br2 C8 C7 116.6(19) . 3_675 ?
Br2 C8 C7 71.9(12) 6_566 3_675 ?
Br2 C8 C7 71.9(12) . . ?
Br2 C8 C7 116.6(19) 6_566 . ?
C7 C8 C7 45.2(15) 3_675 . ?
Br2 C8 Br1 27.1(6) . 5_656 ?
Br2 C8 Br1 159.5(17) 6_566 5_656 ?
C7 C8 Br1 92.5(14) 3_675 5_656 ?
C7 C8 Br1 51.0(9) . 5_656 ?
Br2 C8 Br1 159.5(17) . 3_675 ?
Br2 C8 Br1 27.1(6) 6_566 3_675 ?
C7 C8 Br1 51.0(9) 3_675 3_675 ?
C7 C8 Br1 92.5(14) . 3_675 ?
Br1 C8 Br1 143(2) 5_656 3_675 ?
Br2 C8 Br3 163(2) . 3_675 ?
Br2 C8 Br3 24.7(6) 6_566 3_675 ?
C7 C8 Br3 48.1(8) 3_675 3_675 ?
C7 C8 Br3 93.3(14) . 3_675 ?
Br1 C8 Br3 136.1(15) 5_656 3_675 ?
Br1 C8 Br3 21.5(5) 3_675 3_675 ?
Br2 C8 Br3 24.7(6) . . ?
Br2 C8 Br3 163(2) 6_566 . ?
C7 C8 Br3 93.3(14) 3_675 . ?
C7 C8 Br3 48.1(8) . . ?
Br1 C8 Br3 21.5(5) 5_656 . ?
Br1 C8 Br3 136.1(15) 3_675 . ?
Br3 C8 Br3 141.4(17) 3_675 . ?
Br2 C8 Br1 146.0(13) . 6_566 ?
Br2 C8 Br1 39.8(6) 6_566 6_566 ?
C7 C8 Br1 45.1(8) 3_675 6_566 ?
C7 C8 Br1 87.0(13) . 6_566 ?
Br1 C8 Br1 119.8(13) 5_656 6_566 ?
Br1 C8 Br1 40.8(8) 3_675 6_566 ?
Br3 C8 Br1 20.0(4) 3_675 6_566 ?
Br3 C8 Br1 131.9(15) . 6_566 ?
Br2 C8 Br1 39.8(6) . . ?
Br2 C8 Br1 146.0(13) 6_566 . ?
C7 C8 Br1 87.0(13) 3_675 . ?
C7 C8 Br1 45.1(8) . . ?
Br1 C8 Br1 40.8(8) 5_656 . ?
Br1 C8 Br1 119.8(13) 3_675 . ?
Br3 C8 Br1 131.9(15) 3_675 . ?
Br3 C8 Br1 20.0(4) . . ?
Br1 C8 Br1 131.5(17) 6_566 . ?

loop_
_geom_bond_atom_site_label_1
_geom_bond_atom_site_label_2
_geom_bond_distance
_geom_bond_site_symmetry_2
_geom_bond_publ_flag
Co1 N1 1.940(2) 5 ?
Co1 N1 1.940(2) 2_665 ?
Co1 N1 1.940(2) 6_565 ?
Co1 N1 1.940(2) 3_565 ?
Co1 N1 1.940(2) 4_665 ?
Co1 N1 1.940(2) . ?
N1 C6 1.345(4) . ?
N1 C2 1.374(4) . ?
O1 C3 1.317(4) . ?
C4 C5 1.379(4) . ?
C4 C3 1.413(4) . ?
C6 C5 1.392(4) . ?
C3 C2 1.435(4) . ?
C2 C2 1.489(6) 4_665 ?
Br2 Br1 1.08(2) 5_656 ?
Br2 Br3 1.115(6) . ?
Br2 C8 1.363(6) . ?
Br2 Br1 1.57(2) . ?
Br2 C7 1.804(15) . ?
Br2 Br2 2.189(10) 5_656 ?
Br2 Br2 2.719(10) 6_566 ?
Br3 Br1 0.805(16) 5_656 ?
Br3 Br1 0.805(16) . ?
Br3 Br2 1.115(6) 5_656 ?
Br3 C7 1.65(2) . ?
Br3 C8 2.196(13) 2_765 ?
Br3 C8 2.196(13) . ?
C7 C7 1.29(3) 2_765 ?
C7 C7 1.29(3) 3_675 ?
C7 Br1 1.667(18) . ?
C7 Br1 1.667(19) 5_656 ?
C7 C8 1.68(3) 2_765 ?
C7 C8 1.68(3) . ?
C7 Br2 1.804(15) 5_656 ?
Br1 Br2 1.08(2) 5_656 ?
Br1 Br1 1.57(3) 5_656 ?
Br1 C8 2.09(2) 2_765 ?
Br1 C8 2.36(2) . ?
C8 Br2 1.363(6) 6_566 ?
C8 C7 1.68(3) 3_675 ?
C8 Br1 2.09(2) 5_656 ?
C8 Br1 2.09(2) 3_675 ?
C8 Br3 2.196(13) 3_675 ?
C8 Br1 2.36(2) 6_566 ?
